data_7014599
loop_
_publ_author_name
'Sapchenko, Sergey A.'
'Samsonenko, Denis G.'
'Dybtsev, Danil N.'
'Melgunov, Maxim S.'
'Fedin, Vladimir P.'

_publ_section_title
;
 Microporous sensor: gas sorption, guest exchange and guest-dependant
 luminescence of metal-organic framework.
;
_journal_issue 10
_journal_name_full 'Dalton transactions (Cambridge, England : 2003)'
_journal_page_first 2196
_journal_page_last 2203
_journal_paper_doi 10.1039/c0dt00999g
_journal_volume 40
_journal_year 2011
_chemical_formula_structural '(Zn4 (C3 H7 N O) (C6 H12 N4)2 (C12 H6 O4)4) . 5(C3 H7 N O) . (H2 O)'
_chemical_formula_sum 'C78 H92 N14 O23 Zn4'
_chemical_formula_weight 1855.14
_chemical_name_systematic
;
?
;
_space_group_IT_number 14
_symmetry_cell_setting monoclinic
_symmetry_space_group_name_Hall '-P 2yn'
_symmetry_space_group_name_H-M 'P 1 21/n 1'
_atom_sites_solution_hydrogens geom
_atom_sites_solution_primary direct
_atom_sites_solution_secondary difmap
_audit_creation_method SHELXL-97
_cell_angle_alpha 90.00
_cell_angle_beta 98.232(1)
_cell_angle_gamma 90.00
_cell_formula_units_Z 4
_cell_length_a 12.3274(5)
_cell_length_b 30.5413(19)
_cell_length_c 24.7472(15)
_cell_measurement_reflns_used 9823
_cell_measurement_temperature 150(2)
_cell_measurement_theta_max 25.39
_cell_measurement_theta_min 2.58
_cell_volume 9221.2(9)
_computing_cell_refinement 'SAINT (Bruker-AXS, 2004)'
_computing_data_collection 'APEX2 (Bruker-AXS, 2004)'
_computing_data_reduction 'SAINT (Bruker-AXS, 2004)'
_computing_molecular_graphics 'SHELXTL (Bruker-AXS, 2004)'
_computing_publication_material 'CIFTAB-97 (Sheldrick, 1998)'
_computing_structure_refinement 'SHELXL-97 (Sheldrick, 1998)'
_computing_structure_solution 'SHELXS-97 (Sheldrick, 1998)'
_diffrn_ambient_temperature 150(2)
_diffrn_detector_area_resol_mean 25
_diffrn_measured_fraction_theta_full 0.981
_diffrn_measured_fraction_theta_max 0.978
_diffrn_measurement_device_type 'Bruker Nonius X8Apex CCD'
_diffrn_measurement_method '\f scans'
_diffrn_radiation_monochromator graphite
_diffrn_radiation_probe x-ray
_diffrn_radiation_source 'fine-focus sealed tube'
_diffrn_radiation_type MoK\a
_diffrn_radiation_wavelength 0.71073
_diffrn_reflns_av_R_equivalents 0.0555
_diffrn_reflns_av_sigmaI/netI 0.0722
_diffrn_reflns_limit_h_max 8
_diffrn_reflns_limit_h_min -15
_diffrn_reflns_limit_k_max 38
_diffrn_reflns_limit_k_min -38
_diffrn_reflns_limit_l_max 30
_diffrn_reflns_limit_l_min -30
_diffrn_reflns_number 57408
_diffrn_reflns_theta_full 25.00
_diffrn_reflns_theta_max 26.39
_diffrn_reflns_theta_min 1.79
_diffrn_standards_decay_% 0
_diffrn_standards_interval_count 0
_diffrn_standards_interval_time 0
_diffrn_standards_number 0
_exptl_absorpt_coefficient_mu 1.103
_exptl_absorpt_correction_T_max 0.9268
_exptl_absorpt_correction_T_min 0.7192
_exptl_absorpt_correction_type multi-scan
_exptl_absorpt_process_details 'SADABS (Bruker-AXS, 2004)'
_exptl_crystal_colour colorless
_exptl_crystal_density_diffrn 1.336
_exptl_crystal_density_method 'not measured'
_exptl_crystal_description block
_exptl_crystal_F_000 3848
_exptl_crystal_size_max 0.32
_exptl_crystal_size_mid 0.11
_exptl_crystal_size_min 0.07
_refine_diff_density_max 1.704
_refine_diff_density_min -0.950
_refine_diff_density_rms 0.168
_refine_ls_extinction_coef 0
_refine_ls_extinction_method none
_refine_ls_goodness_of_fit_ref 1.104
_refine_ls_hydrogen_treatment constr
_refine_ls_matrix_type full
_refine_ls_number_parameters 1090
_refine_ls_number_reflns 18509
_refine_ls_number_restraints 299
_refine_ls_restrained_S_all 1.115
_refine_ls_R_factor_all 0.1451
_refine_ls_R_factor_gt 0.1079
_refine_ls_shift/su_max 0.000
_refine_ls_shift/su_mean 0.000
_refine_ls_structure_factor_coef Fsqd
_refine_ls_weighting_details 'calc w=1/[\s^2^(Fo^2^)+(0.1029P)^2^+125.1549P] where P=(Fo^2^+2Fc^2^)/3'
_refine_ls_weighting_scheme calc
_refine_ls_wR_factor_gt 0.2833
_refine_ls_wR_factor_ref 0.2973
_reflns_number_gt 13012
_reflns_number_total 18509
_reflns_threshold_expression >2\s(I)
_cod_data_source_file C0DT00999G.TXT
_cod_data_source_block compound1
_cod_depositor_comments
;
The following automatic conversions were performed:
'_symmetry_cell_setting' value 'Monoclinic' changed to 'monoclinic'
according to '/home/saulius/struct/CIF-dictionaries/cif_core.dic'
dictionary named 'cif_core.dic' version 2.4.1 from 2010-06-29.

Automatic conversion script
Id: cif_fix_enum 1555 2011-01-17 13:19:09Z saulius 
;
_cod_database_code 7014599

loop_
_symmetry_equiv_pos_as_xyz
'x, y, z'
'-x+1/2, y+1/2, -z+1/2'
'-x, -y, -z'
'x-1/2, -y-1/2, z-1/2'

loop_
_atom_site_label
_atom_site_type_symbol
_atom_site_fract_x
_atom_site_fract_y
_atom_site_fract_z
_atom_site_U_iso_or_equiv
_atom_site_adp_type
_atom_site_occupancy
_atom_site_symmetry_multiplicity
_atom_site_calc_flag
_atom_site_refinement_flags
_atom_site_disorder_assembly
_atom_site_disorder_group
Zn1 Zn 0.57587(7) 0.26574(3) 0.20133(3) 0.0174(2) Uani 1 1 d . . .
Zn2 Zn 0.37240(7) 0.27439(3) 0.24839(4) 0.0179(2) Uani 1 1 d . . .
Zn3 Zn 0.28292(9) 0.35266(3) 0.56212(4) 0.0298(3) Uani 1 1 d . . .
Zn4 Zn 0.19285(9) 0.36963(3) 0.41863(4) 0.0323(3) Uani 1 1 d . . .
N11 N 0.7089(5) 0.2594(2) 0.1597(3) 0.0199(14) Uani 1 1 d . . .
N12 N 0.7934(5) 0.2096(2) 0.0995(3) 0.0222(14) Uani 1 1 d . . .
N13 N 0.9078(7) 0.2593(3) 0.1608(4) 0.049(3) Uani 1 1 d . . .
N14 N 0.7887(7) 0.2888(2) 0.0822(4) 0.036(2) Uani 1 1 d . . .
C11 C 0.7040(7) 0.2153(3) 0.1332(3) 0.0206(16) Uani 1 1 d . . .
H11A H 0.7099 0.1923 0.1617 0.025 Uiso 1 1 calc R . .
H11B H 0.6323 0.2118 0.1098 0.025 Uiso 1 1 calc R . .
C12 C 0.8186(7) 0.2641(4) 0.1947(4) 0.040(3) Uani 1 1 d . . .
H12A H 0.8237 0.2932 0.2125 0.049 Uiso 1 1 calc R . .
H12B H 0.8265 0.2415 0.2236 0.049 Uiso 1 1 calc R . .
C13 C 0.7011(8) 0.2935(3) 0.1151(4) 0.030(2) Uani 1 1 d . . .
H13A H 0.6296 0.2906 0.0914 0.036 Uiso 1 1 calc R . .
H13B H 0.7046 0.3230 0.1316 0.036 Uiso 1 1 calc R . .
C14 C 0.8994(8) 0.2158(4) 0.1354(4) 0.037(2) Uani 1 1 d . . .
H14A H 0.9073 0.1932 0.1643 0.044 Uiso 1 1 calc R . .
H14B H 0.9601 0.2120 0.1135 0.044 Uiso 1 1 calc R . .
C15 C 0.7828(8) 0.2453(3) 0.0575(4) 0.0287(19) Uani 1 1 d . . .
H15A H 0.8421 0.2423 0.0347 0.034 Uiso 1 1 calc R . .
H15B H 0.7119 0.2422 0.0334 0.034 Uiso 1 1 calc R . .
C16 C 0.8914(9) 0.2929(4) 0.1173(5) 0.050(3) Uani 1 1 d . . .
H16A H 0.8956 0.3223 0.1343 0.060 Uiso 1 1 calc R . .
H16B H 0.9517 0.2906 0.0949 0.060 Uiso 1 1 calc R . .
N21 N 0.2393(5) 0.2765(2) 0.2904(3) 0.0215(14) Uani 1 1 d . . .
N22 N 0.1673(6) 0.3151(2) 0.3637(3) 0.0226(14) Uani 1 1 d . . .
N23 N 0.1474(8) 0.2361(3) 0.3545(4) 0.048(3) Uani 1 1 d . . .
N24 N 0.0415(7) 0.2844(5) 0.2895(4) 0.065(4) Uani 1 1 d . . .
C21 C 0.2561(6) 0.3134(3) 0.3297(3) 0.0187(16) Uani 1 1 d . . .
H21A H 0.3273 0.3098 0.3534 0.022 Uiso 1 1 calc R . .
H21B H 0.2582 0.3413 0.3095 0.022 Uiso 1 1 calc R . .
C22 C 0.2337(8) 0.2352(3) 0.3205(4) 0.033(2) Uani 1 1 d . . .
H22A H 0.2205 0.2107 0.2943 0.040 Uiso 1 1 calc R . .
H22B H 0.3049 0.2300 0.3437 0.040 Uiso 1 1 calc R . .
C23 C 0.1302(8) 0.2830(5) 0.2557(4) 0.049(3) Uani 1 1 d . . .
H23A H 0.1311 0.3108 0.2351 0.058 Uiso 1 1 calc R . .
H23B H 0.1166 0.2588 0.2290 0.058 Uiso 1 1 calc R . .
C24 C 0.1678(8) 0.2721(3) 0.3948(4) 0.033(2) Uani 1 1 d . . .
H24A H 0.2395 0.2679 0.4179 0.039 Uiso 1 1 calc R . .
H24B H 0.1099 0.2725 0.4188 0.039 Uiso 1 1 calc R . .
C25 C 0.0611(8) 0.3204(4) 0.3277(4) 0.046(3) Uani 1 1 d . . .
H25A H 0.0010 0.3217 0.3503 0.055 Uiso 1 1 calc R . .
H25B H 0.0613 0.3482 0.3073 0.055 Uiso 1 1 calc R . .
C26 C 0.0435(10) 0.2428(5) 0.3203(6) 0.074(5) Uani 1 1 d . . .
H26A H -0.0159 0.2431 0.3433 0.089 Uiso 1 1 calc R . .
H26B H 0.0295 0.2182 0.2943 0.089 Uiso 1 1 calc R . .
O11 O 0.4865(5) 0.2616(2) 0.3163(2) 0.0282(13) Uani 1 1 d . . .
O12 O 0.6430(5) 0.2676(2) 0.2801(2) 0.0264(13) Uani 1 1 d U . .
C101 C 0.5895(7) 0.2622(3) 0.3198(3) 0.0231(17) Uani 1 1 d . . .
C102 C 0.6556(7) 0.2558(3) 0.3752(3) 0.0226(17) Uani 1 1 d . . .
C103 C 0.6038(6) 0.2486(3) 0.4206(3) 0.0242(18) Uani 1 1 d . . .
H103 H 0.5260 0.2480 0.4165 0.029 Uiso 1 1 calc R . .
C104 C 0.6633(6) 0.2424(3) 0.4716(3) 0.0216(17) Uani 1 1 d . . .
C105 C 0.6145(7) 0.2352(4) 0.5188(4) 0.035(2) Uani 1 1 d . . .
H105 H 0.5369 0.2336 0.5156 0.042 Uiso 1 1 calc R . .
C106 C 0.6749(7) 0.2303(4) 0.5688(4) 0.034(2) Uani 1 1 d . . .
H106 H 0.6393 0.2260 0.6000 0.041 Uiso 1 1 calc R . .
C107 C 0.7900(7) 0.2317(3) 0.5745(3) 0.0238(17) Uani 1 1 d . . .
C108 C 0.8438(7) 0.2383(3) 0.5310(3) 0.0236(17) Uani 1 1 d . . .
H108 H 0.9216 0.2395 0.5356 0.028 Uiso 1 1 calc R . .
C109 C 0.7800(6) 0.2438(3) 0.4771(3) 0.0224(17) Uani 1 1 d . . .
C110 C 0.8307(7) 0.2521(3) 0.4311(3) 0.031(2) Uani 1 1 d . . .
H110 H 0.9084 0.2530 0.4346 0.038 Uiso 1 1 calc R . .
C111 C 0.7703(7) 0.2589(3) 0.3813(3) 0.032(2) Uani 1 1 d . . .
H111 H 0.8057 0.2657 0.3507 0.039 Uiso 1 1 calc R . .
C112 C 0.8566(7) 0.2272(3) 0.6307(3) 0.0224(17) Uani 1 1 d . . .
O13 O 0.9586(5) 0.2350(2) 0.6351(2) 0.0275(13) Uani 1 1 d . . .
O14 O 0.8070(5) 0.2160(2) 0.6689(2) 0.0342(15) Uani 1 1 d . . .
O21 O 0.3714(5) 0.2098(2) 0.2320(3) 0.0352(15) Uani 1 1 d . . .
O22 O 0.5408(5) 0.20075(19) 0.2111(3) 0.0299(14) Uani 1 1 d . . .
C201 C 0.4487(7) 0.1864(3) 0.2189(3) 0.0226(17) Uani 1 1 d . . .
C202 C 0.4289(8) 0.1383(3) 0.2128(4) 0.030(2) Uani 1 1 d . . .
C203 C 0.3294(10) 0.1207(4) 0.2251(6) 0.061(4) Uani 1 1 d . . .
H203 H 0.2795 0.1393 0.2400 0.073 Uiso 1 1 calc R . .
C204 C 0.3034(11) 0.0782(4) 0.2160(7) 0.071(4) Uani 1 1 d . . .
H204 H 0.2360 0.0673 0.2249 0.085 Uiso 1 1 calc R . .
C205 C 0.3755(12) 0.0497(3) 0.1933(5) 0.058(3) Uani 1 1 d . . .
C206 C 0.3489(14) 0.0061(4) 0.1805(6) 0.072(4) Uani 1 1 d . . .
H206 H 0.2818 -0.0055 0.1890 0.086 Uiso 1 1 calc R . .
C207 C 0.4175(15) -0.0203(4) 0.1561(6) 0.073(4) Uani 1 1 d DU . .
C208 C 0.5124(15) -0.0034(5) 0.1443(6) 0.082(4) Uani 1 1 d U . .
H208 H 0.5589 -0.0219 0.1269 0.099 Uiso 1 1 calc R . .
C209 C 0.5466(14) 0.0397(4) 0.1561(6) 0.072(4) Uani 1 1 d U . .
H209 H 0.6159 0.0497 0.1486 0.086 Uiso 1 1 calc R . .
C210 C 0.4750(10) 0.0680(3) 0.1796(5) 0.046(3) Uani 1 1 d . . .
C211 C 0.5005(9) 0.1117(3) 0.1914(4) 0.036(2) Uani 1 1 d . . .
H211 H 0.5689 0.1230 0.1844 0.043 Uiso 1 1 calc R . .
C212 C 0.3788(14) -0.0659(4) 0.1389(7) 0.094(5) Uani 1 1 d DU . .
O23 O 0.4406(14) -0.0874(4) 0.1129(6) 0.134(5) Uani 1 1 d DU . .
O24 O 0.2949(11) -0.0806(4) 0.1536(6) 0.109(4) Uani 1 1 d DU . .
O31 O 0.4257(5) 0.3370(2) 0.2542(3) 0.0334(15) Uani 1 1 d . . .
O32 O 0.5629(6) 0.3323(2) 0.2045(3) 0.0375(16) Uani 1 1 d . . .
C301 C 0.5073(8) 0.3518(3) 0.2350(4) 0.032(2) Uani 1 1 d . . .
C302 C 0.5413(9) 0.3983(3) 0.2515(4) 0.041(2) Uani 1 1 d . . .
C303 C 0.4884(9) 0.4211(3) 0.2878(4) 0.040(2) Uani 1 1 d . . .
H303 H 0.4277 0.4082 0.3016 0.049 Uiso 1 1 calc R . .
C304 C 0.5231(11) 0.4630(3) 0.3047(5) 0.050(3) Uani 1 1 d . . .
C305 C 0.4783(12) 0.4869(4) 0.3453(5) 0.062(4) Uani 1 1 d . . .
H305 H 0.4204 0.4744 0.3617 0.075 Uiso 1 1 calc R . .
C306 C 0.5167(13) 0.5274(4) 0.3613(6) 0.071(4) Uani 1 1 d . . .
H306 H 0.4834 0.5430 0.3878 0.085 Uiso 1 1 calc R . .
C307 C 0.6030(14) 0.5461(4) 0.3398(6) 0.074(5) Uani 1 1 d . . .
C308 C 0.6537(12) 0.5248(4) 0.3024(6) 0.067(4) Uani 1 1 d U . .
H308 H 0.7144 0.5376 0.2887 0.080 Uiso 1 1 calc R . .
C309 C 0.6139(12) 0.4823(4) 0.2840(6) 0.066(4) Uani 1 1 d . . .
C310 C 0.6656(14) 0.4581(5) 0.2466(7) 0.080(4) Uani 1 1 d U . .
H310 H 0.7265 0.4704 0.2325 0.096 Uiso 1 1 calc R . .
C311 C 0.6300(13) 0.4172(4) 0.2300(6) 0.072(4) Uani 1 1 d U . .
H311 H 0.6651 0.4016 0.2042 0.086 Uiso 1 1 calc R . .
C312 C 0.6573(12) 0.5906(4) 0.3606(6) 0.065(4) Uani 1 1 d . . .
O33 O 0.7211(8) 0.6088(3) 0.3368(4) 0.074(3) Uani 1 1 d . . .
O34 O 0.6225(9) 0.6031(3) 0.4040(5) 0.090(4) Uani 1 1 d . . .
O41 O 0.3550(6) 0.3670(2) 0.4265(3) 0.0384(16) Uani 1 1 d . . .
O42 O 0.3753(6) 0.3340(2) 0.5074(3) 0.0375(16) Uani 1 1 d . . .
C401 C 0.4118(7) 0.3527(3) 0.4683(4) 0.029(2) Uani 1 1 d . . .
C402 C 0.5332(8) 0.3567(3) 0.4698(5) 0.043(3) Uani 1 1 d . . .
C403 C 0.6026(10) 0.3518(3) 0.5170(6) 0.051(3) Uani 1 1 d . . .
H403 H 0.5744 0.3465 0.5501 0.061 Uiso 1 1 calc R . .
C404 C 0.7227(10) 0.3546(3) 0.5169(4) 0.042(3) Uani 1 1 d . . .
C405 C 0.7913(9) 0.3484(4) 0.5636(5) 0.051(3) Uani 1 1 d . . .
H405 H 0.7636 0.3435 0.5970 0.061 Uiso 1 1 calc R . .
C406 C 0.9020(9) 0.3492(4) 0.5620(5) 0.052(3) Uani 1 1 d . . .
H406 H 0.9515 0.3460 0.5949 0.062 Uiso 1 1 calc R . .
C407 C 0.9443(8) 0.3549(3) 0.5107(5) 0.038(2) Uani 1 1 d . . .
C408 C 0.8757(9) 0.3607(3) 0.4653(5) 0.044(3) Uani 1 1 d . . .
H408 H 0.9038 0.3643 0.4318 0.053 Uiso 1 1 calc R . .
C409 C 0.7538(10) 0.3616(3) 0.4655(4) 0.040(2) Uani 1 1 d . . .
C410 C 0.6834(10) 0.3667(4) 0.4174(5) 0.049(3) Uani 1 1 d . . .
H410 H 0.7110 0.3710 0.3838 0.059 Uiso 1 1 calc R . .
C411 C 0.5749(10) 0.3656(4) 0.4189(5) 0.051(3) Uani 1 1 d . . .
H411 H 0.5251 0.3707 0.3865 0.061 Uiso 1 1 calc R . .
C412 C 1.0636(7) 0.3517(3) 0.5111(4) 0.0281(19) Uani 1 1 d . . .
O43 O 1.1232(5) 0.3588(2) 0.5563(3) 0.0323(14) Uani 1 1 d . . .
O44 O 1.1016(5) 0.3408(2) 0.4688(3) 0.0345(15) Uani 1 1 d . . .
O1D O 0.2247(11) 0.4209(3) 0.4870(5) 0.100(3) Uani 1 1 d U . .
C1D C 0.2721(18) 0.4534(5) 0.4740(9) 0.108(4) Uani 1 1 d U . .
H1D H 0.3181 0.4517 0.4464 0.130 Uiso 1 1 calc R . .
N1D N 0.2590(14) 0.4909(4) 0.4986(7) 0.106(4) Uani 1 1 d DU . .
C2D C 0.1784(18) 0.5060(6) 0.5268(10) 0.131(5) Uani 1 1 d DU . .
H2D1 H 0.1937 0.5365 0.5377 0.196 Uiso 1 1 calc R . .
H2D2 H 0.1767 0.4880 0.5594 0.196 Uiso 1 1 calc R . .
H2D3 H 0.1073 0.5043 0.5034 0.196 Uiso 1 1 calc R . .
C3D C 0.3400(18) 0.5224(6) 0.4889(9) 0.121(5) Uani 1 1 d DU . .
H3D1 H 0.3257 0.5502 0.5063 0.181 Uiso 1 1 calc R . .
H3D2 H 0.3371 0.5269 0.4495 0.181 Uiso 1 1 calc R . .
H3D3 H 0.4129 0.5116 0.5042 0.181 Uiso 1 1 calc R . .
O1S O 0.0618(10) 0.2065(4) 0.4793(5) 0.087(3) Uani 1 1 d DU . .
C11S C 0.1220(15) 0.1766(5) 0.4751(7) 0.088(4) Uani 1 1 d DU . .
H11S H 0.1820 0.1802 0.4553 0.106 Uiso 1 1 calc R . .
N1S N 0.1049(15) 0.1375(5) 0.4985(7) 0.116(4) Uani 1 1 d DU . .
C12S C 0.0174(17) 0.1289(7) 0.5339(9) 0.121(5) Uani 1 1 d DU . .
H12C H 0.0197 0.0980 0.5448 0.181 Uiso 1 1 calc R . .
H12D H -0.0547 0.1356 0.5134 0.181 Uiso 1 1 calc R . .
H12E H 0.0302 0.1474 0.5666 0.181 Uiso 1 1 calc R . .
C13S C 0.196(2) 0.1051(7) 0.5031(10) 0.132(5) Uani 1 1 d U . .
H13C H 0.1732 0.0779 0.5190 0.198 Uiso 1 1 calc R . .
H13D H 0.2603 0.1171 0.5265 0.198 Uiso 1 1 calc R . .
H13E H 0.2155 0.0991 0.4667 0.198 Uiso 1 1 calc R . .
O2S O 0.8131(14) 0.3955(4) 0.1370(7) 0.131(4) Uani 1 1 d DU . .
C21S C 0.8475(17) 0.4337(6) 0.1410(8) 0.114(4) Uani 1 1 d DU . .
H21S H 0.8267 0.4542 0.1125 0.137 Uiso 1 1 calc R . .
N2S N 0.9143(15) 0.4457(4) 0.1861(6) 0.107(4) Uani 1 1 d DU . .
C22S C 0.9506(18) 0.4908(5) 0.1927(8) 0.110(5) Uani 1 1 d DU . .
H22C H 0.9994 0.4940 0.2274 0.165 Uiso 1 1 calc R . .
H22D H 0.8869 0.5100 0.1927 0.165 Uiso 1 1 calc R . .
H22E H 0.9900 0.4989 0.1625 0.165 Uiso 1 1 calc R . .
C23S C 0.946(2) 0.4133(6) 0.2274(8) 0.122(5) Uani 1 1 d DU . .
H23C H 0.9946 0.4266 0.2577 0.182 Uiso 1 1 calc R . .
H23D H 0.9841 0.3893 0.2119 0.182 Uiso 1 1 calc R . .
H23E H 0.8803 0.4019 0.2408 0.182 Uiso 1 1 calc R . .
O3S O -0.2119(14) 0.0536(5) 0.3559(7) 0.148(5) Uani 1 1 d DU . .
C31S C -0.2280(15) 0.0848(7) 0.3221(10) 0.133(5) Uani 1 1 d DU . .
H31S H -0.2643 0.0786 0.2864 0.160 Uiso 1 1 calc R . .
N3S N -0.1982(11) 0.1236(6) 0.3335(7) 0.127(4) Uani 1 1 d DU . .
C32S C -0.2175(16) 0.1579(6) 0.2941(8) 0.117(5) Uani 1 1 d DU . .
H32A H -0.1951 0.1860 0.3114 0.175 Uiso 1 1 calc R . .
H32B H -0.2957 0.1590 0.2795 0.175 Uiso 1 1 calc R . .
H32C H -0.1750 0.1524 0.2642 0.175 Uiso 1 1 calc R . .
C33S C -0.143(2) 0.1377(8) 0.3854(9) 0.149(6) Uani 1 1 d DU . .
H33A H -0.1314 0.1695 0.3849 0.223 Uiso 1 1 calc R . .
H33B H -0.0713 0.1230 0.3930 0.223 Uiso 1 1 calc R . .
H33C H -0.1869 0.1303 0.4140 0.223 Uiso 1 1 calc R . .
O4S O 0.0570(17) 0.1515(6) 0.2521(8) 0.192(7) Uani 1 1 d DU . .
C41S C 0.046(2) 0.1125(8) 0.2623(12) 0.205(8) Uani 1 1 d DU . .
H41S H -0.0002 0.0965 0.2351 0.246 Uiso 1 1 calc R . .
N4S N 0.0881(16) 0.0893(8) 0.3061(10) 0.213(7) Uani 1 1 d DU . .
C42S C 0.067(3) 0.0437(8) 0.3118(13) 0.213(9) Uani 1 1 d DU . .
H42A H 0.1040 0.0334 0.3472 0.320 Uiso 1 1 calc R . .
H42B H 0.0943 0.0274 0.2825 0.320 Uiso 1 1 calc R . .
H42C H -0.0122 0.0390 0.3098 0.320 Uiso 1 1 calc R . .
C43S C 0.159(3) 0.1102(11) 0.3500(12) 0.220(9) Uani 1 1 d DU . .
H43A H 0.1812 0.0888 0.3790 0.330 Uiso 1 1 calc R . .
H43B H 0.1196 0.1344 0.3646 0.330 Uiso 1 1 calc R . .
H43C H 0.2240 0.1216 0.3362 0.330 Uiso 1 1 calc R . .
O5S O 0.285(3) -0.0069(14) 0.3742(18) 0.373(14) Uani 1 1 d DU . .
C51S C 0.330(3) -0.0434(17) 0.391(2) 0.370(14) Uani 1 1 d DU . .
H51S H 0.3783 -0.0444 0.4242 0.444 Uiso 1 1 calc R . .
N5S N 0.311(3) -0.0800(19) 0.361(2) 0.367(14) Uani 1 1 d DU . .
C52S C 0.372(4) -0.1149(18) 0.390(2) 0.367(14) Uani 1 1 d DU . .
H52A H 0.3552 -0.1425 0.3701 0.550 Uiso 1 1 calc R . .
H52B H 0.3527 -0.1173 0.4267 0.550 Uiso 1 1 calc R . .
H52C H 0.4508 -0.1088 0.3921 0.550 Uiso 1 1 calc R . .
C53S C 0.240(4) -0.0816(19) 0.310(2) 0.367(14) Uani 1 1 d DU . .
H53A H 0.2355 -0.1117 0.2960 0.551 Uiso 1 1 calc R . .
H53B H 0.2685 -0.0625 0.2834 0.551 Uiso 1 1 calc R . .
H53C H 0.1661 -0.0717 0.3148 0.551 Uiso 1 1 calc R . .
O1W O 0.3723(13) 0.1892(7) 0.4363(7) 0.066(6) Uani 0.50 1 d P . .
O2W O 0.466(4) 0.1371(17) 0.424(2) 0.102(15) Uani 0.25 1 d PU . .
O3W O -0.071(3) 0.0109(12) 0.5216(16) 0.068(10) Uani 0.25 1 d PU . .

loop_
_atom_site_aniso_label
_atom_site_aniso_U_11
_atom_site_aniso_U_22
_atom_site_aniso_U_33
_atom_site_aniso_U_23
_atom_site_aniso_U_13
_atom_site_aniso_U_12
Zn1 0.0140(4) 0.0245(5) 0.0133(4) -0.0039(3) 0.0011(3) -0.0026(3)
Zn2 0.0148(4) 0.0242(5) 0.0146(4) -0.0050(3) 0.0018(3) -0.0026(3)
Zn3 0.0290(6) 0.0290(5) 0.0343(6) 0.0037(4) 0.0143(4) -0.0005(4)
Zn4 0.0399(6) 0.0280(5) 0.0336(6) -0.0074(4) 0.0207(5) -0.0078(5)
N11 0.015(3) 0.027(4) 0.017(3) -0.005(3) 0.001(3) -0.004(3)
N12 0.017(3) 0.025(4) 0.025(4) -0.003(3) 0.005(3) 0.001(3)
N13 0.022(4) 0.078(7) 0.046(5) -0.033(5) 0.005(4) -0.005(4)
N14 0.040(5) 0.026(4) 0.049(5) -0.003(3) 0.032(4) -0.004(3)
C11 0.021(4) 0.021(4) 0.021(4) -0.004(3) 0.006(3) -0.001(3)
C12 0.013(4) 0.077(8) 0.031(5) -0.027(5) 0.002(4) -0.007(4)
C13 0.045(6) 0.018(4) 0.033(5) -0.004(3) 0.027(4) -0.001(4)
C14 0.024(5) 0.055(6) 0.032(5) -0.002(4) 0.006(4) 0.010(4)
C15 0.031(5) 0.030(5) 0.029(5) 0.003(4) 0.016(4) 0.004(4)
C16 0.050(7) 0.042(6) 0.069(8) -0.022(6) 0.040(6) -0.018(5)
N21 0.013(3) 0.031(4) 0.020(3) -0.006(3) 0.001(3) -0.002(3)
N22 0.020(3) 0.033(4) 0.016(3) -0.002(3) 0.005(3) 0.002(3)
N23 0.059(6) 0.032(4) 0.063(6) -0.023(4) 0.049(5) -0.027(4)
N24 0.015(4) 0.129(11) 0.052(6) -0.043(7) 0.004(4) 0.002(5)
C21 0.016(4) 0.026(4) 0.015(4) -0.004(3) 0.002(3) -0.004(3)
C22 0.037(5) 0.021(4) 0.049(6) -0.010(4) 0.027(5) -0.006(4)
C23 0.020(5) 0.097(9) 0.027(5) -0.024(5) -0.005(4) 0.007(5)
C24 0.043(6) 0.026(4) 0.035(5) -0.004(4) 0.024(4) -0.010(4)
C25 0.017(5) 0.079(8) 0.042(6) -0.019(6) 0.003(4) 0.011(5)
C26 0.034(7) 0.104(12) 0.092(11) -0.071(10) 0.037(7) -0.045(7)
O11 0.023(3) 0.049(4) 0.011(3) 0.001(2) -0.005(2) -0.005(3)
O12 0.019(3) 0.050(4) 0.007(2) -0.003(2) -0.010(2) -0.003(3)
C101 0.019(4) 0.033(5) 0.016(4) -0.001(3) -0.004(3) 0.002(3)
C102 0.018(4) 0.036(5) 0.013(4) -0.004(3) -0.003(3) 0.002(3)
C103 0.011(4) 0.038(5) 0.023(4) 0.002(4) 0.001(3) 0.001(3)
C104 0.015(4) 0.034(5) 0.016(4) -0.002(3) 0.000(3) -0.003(3)
C105 0.015(4) 0.067(7) 0.024(5) 0.001(4) 0.004(3) -0.003(4)
C106 0.017(4) 0.066(7) 0.019(4) 0.008(4) 0.001(3) -0.001(4)
C107 0.025(4) 0.026(4) 0.021(4) 0.002(3) 0.005(3) -0.001(3)
C108 0.019(4) 0.038(5) 0.013(4) 0.002(3) -0.001(3) 0.001(3)
C109 0.014(4) 0.035(5) 0.017(4) -0.002(3) -0.001(3) -0.005(3)
C110 0.011(4) 0.063(6) 0.017(4) 0.005(4) -0.005(3) -0.005(4)
C111 0.026(5) 0.055(6) 0.016(4) -0.001(4) 0.004(3) -0.005(4)
C112 0.023(4) 0.028(4) 0.016(4) 0.001(3) 0.000(3) -0.002(3)
O13 0.023(3) 0.042(4) 0.016(3) 0.004(2) -0.004(2) 0.001(3)
O14 0.028(3) 0.056(4) 0.018(3) 0.009(3) 0.002(3) -0.003(3)
O21 0.029(3) 0.028(3) 0.050(4) -0.012(3) 0.013(3) -0.006(3)
O22 0.027(3) 0.024(3) 0.040(4) 0.000(3) 0.011(3) 0.003(3)
C201 0.025(4) 0.023(4) 0.019(4) -0.003(3) 0.002(3) -0.004(3)
C202 0.038(5) 0.025(4) 0.029(5) -0.003(4) 0.010(4) -0.007(4)
C203 0.052(7) 0.032(6) 0.106(11) -0.009(6) 0.039(7) -0.007(5)
C204 0.055(8) 0.036(6) 0.128(13) -0.004(7) 0.036(8) -0.017(6)
C205 0.085(9) 0.026(5) 0.063(8) 0.001(5) 0.015(7) -0.018(6)
C206 0.112(12) 0.029(6) 0.069(9) -0.004(6) -0.002(8) -0.024(7)
C207 0.111(9) 0.046(6) 0.064(7) 0.000(5) 0.011(7) -0.013(6)
C208 0.120(9) 0.057(7) 0.077(8) -0.014(6) 0.041(7) 0.016(7)
C209 0.101(8) 0.048(6) 0.078(7) -0.003(5) 0.052(7) 0.001(6)
C210 0.069(8) 0.022(5) 0.050(6) -0.004(4) 0.021(6) 0.000(5)
C211 0.047(6) 0.023(4) 0.042(6) -0.004(4) 0.018(5) -0.004(4)
C212 0.127(10) 0.076(8) 0.081(8) -0.004(7) 0.016(8) 0.008(8)
O23 0.200(10) 0.089(7) 0.123(8) -0.014(6) 0.056(8) -0.012(7)
O24 0.120(8) 0.064(6) 0.132(8) -0.015(6) -0.022(7) -0.012(6)
O31 0.040(4) 0.027(3) 0.036(4) -0.004(3) 0.013(3) -0.014(3)
O32 0.051(4) 0.022(3) 0.043(4) -0.012(3) 0.018(3) -0.008(3)
C301 0.046(6) 0.029(5) 0.023(4) -0.003(4) 0.009(4) -0.004(4)
C302 0.048(6) 0.029(5) 0.049(6) -0.014(4) 0.022(5) -0.015(4)
C303 0.058(7) 0.030(5) 0.038(6) -0.005(4) 0.020(5) -0.012(5)
C304 0.086(9) 0.026(5) 0.043(6) -0.015(4) 0.033(6) -0.012(5)
C305 0.091(10) 0.048(7) 0.060(8) -0.027(6) 0.050(7) -0.024(7)
C306 0.101(11) 0.051(7) 0.069(9) -0.039(7) 0.044(8) -0.023(7)
C307 0.111(12) 0.047(7) 0.073(9) -0.023(7) 0.044(9) -0.035(8)
C308 0.076(7) 0.052(6) 0.076(7) -0.024(6) 0.025(6) -0.025(6)
C309 0.087(10) 0.040(6) 0.081(9) -0.027(6) 0.044(8) -0.030(6)
C310 0.090(8) 0.066(7) 0.095(8) -0.022(6) 0.049(7) -0.033(6)
C311 0.083(8) 0.055(6) 0.088(8) -0.025(6) 0.046(6) -0.022(6)
C312 0.077(10) 0.041(7) 0.085(10) -0.021(7) 0.042(8) -0.001(6)
O33 0.075(7) 0.050(5) 0.101(8) -0.020(5) 0.027(6) -0.027(5)
O34 0.098(8) 0.051(5) 0.135(10) -0.047(6) 0.066(7) -0.032(5)
O41 0.039(4) 0.046(4) 0.033(4) -0.006(3) 0.015(3) -0.004(3)
O42 0.039(4) 0.026(3) 0.053(4) 0.008(3) 0.027(3) 0.002(3)
C401 0.027(5) 0.025(4) 0.038(5) -0.008(4) 0.013(4) -0.006(4)
C402 0.029(5) 0.024(5) 0.081(8) 0.000(5) 0.024(5) -0.003(4)
C403 0.046(7) 0.035(6) 0.074(8) -0.005(5) 0.022(6) -0.005(5)
C404 0.061(7) 0.036(5) 0.033(5) 0.007(4) 0.019(5) 0.016(5)
C405 0.043(6) 0.062(7) 0.055(7) 0.010(6) 0.029(6) 0.009(5)
C406 0.039(6) 0.054(7) 0.067(8) -0.007(6) 0.026(6) -0.001(5)
C407 0.033(5) 0.028(5) 0.055(7) -0.013(4) 0.013(5) 0.003(4)
C408 0.050(7) 0.037(6) 0.050(7) -0.003(5) 0.019(5) 0.003(5)
C409 0.065(7) 0.029(5) 0.028(5) 0.006(4) 0.014(5) -0.005(5)
C410 0.058(7) 0.051(7) 0.045(6) -0.003(5) 0.028(6) -0.004(5)
C411 0.044(6) 0.054(7) 0.061(7) -0.002(6) 0.026(6) -0.007(5)
C412 0.033(5) 0.020(4) 0.035(5) 0.003(4) 0.018(4) 0.003(4)
O43 0.030(3) 0.036(4) 0.032(4) 0.005(3) 0.009(3) 0.001(3)
O44 0.042(4) 0.028(3) 0.040(4) -0.006(3) 0.029(3) -0.003(3)
O1D 0.133(7) 0.056(5) 0.127(7) -0.013(5) 0.073(6) -0.026(5)
C1D 0.149(9) 0.056(6) 0.131(8) -0.020(6) 0.057(7) -0.019(7)
N1D 0.157(9) 0.044(5) 0.126(8) -0.031(6) 0.049(7) -0.012(6)
C2D 0.166(12) 0.089(9) 0.146(11) -0.032(9) 0.052(10) -0.036(9)
C3D 0.158(12) 0.078(8) 0.138(11) -0.009(8) 0.060(10) -0.011(9)
O1S 0.086(7) 0.081(7) 0.096(7) 0.005(6) 0.018(6) -0.007(5)
C11S 0.090(8) 0.073(7) 0.102(8) 0.001(7) 0.013(7) 0.003(6)
N1S 0.117(8) 0.089(7) 0.138(9) -0.007(7) 0.010(7) -0.002(7)
C12S 0.121(11) 0.094(9) 0.143(12) -0.003(9) 0.002(10) -0.021(9)
C13S 0.133(11) 0.098(10) 0.160(12) -0.006(10) 0.009(10) 0.017(9)
O2S 0.166(11) 0.087(7) 0.150(10) -0.037(7) 0.055(8) -0.032(8)
C21S 0.150(10) 0.076(7) 0.124(9) -0.025(7) 0.046(8) -0.027(7)
N2S 0.147(9) 0.074(6) 0.104(8) -0.012(6) 0.029(7) -0.013(7)
C22S 0.145(12) 0.077(8) 0.109(10) -0.011(8) 0.024(9) -0.013(9)
C23S 0.171(12) 0.081(9) 0.111(11) 0.006(8) 0.017(10) -0.005(9)
O3S 0.176(11) 0.102(9) 0.160(11) 0.014(8) 0.011(10) 0.000(9)
C31S 0.162(10) 0.093(8) 0.140(9) 0.015(8) 0.004(9) -0.004(8)
N3S 0.143(7) 0.107(6) 0.126(7) 0.007(6) 0.002(6) -0.005(6)
C32S 0.125(8) 0.104(8) 0.117(8) 0.008(7) 0.000(7) 0.001(7)
C33S 0.165(9) 0.133(8) 0.143(9) 0.002(7) 0.001(7) -0.003(7)
O4S 0.235(16) 0.153(13) 0.197(14) -0.085(12) 0.058(13) -0.105(13)
C41S 0.249(16) 0.168(14) 0.205(15) -0.078(12) 0.057(13) -0.102(13)
N4S 0.265(16) 0.175(14) 0.207(15) -0.067(12) 0.066(13) -0.111(13)
C42S 0.265(18) 0.173(16) 0.211(17) -0.065(14) 0.063(15) -0.114(15)
C43S 0.277(18) 0.182(16) 0.209(17) -0.065(14) 0.064(15) -0.111(15)
O5S 0.370(16) 0.372(17) 0.377(16) -0.005(11) 0.056(11) -0.005(11)
C51S 0.369(15) 0.369(15) 0.373(15) -0.003(8) 0.054(8) -0.001(8)
N5S 0.367(15) 0.363(15) 0.370(15) 0.000(7) 0.051(8) -0.003(7)
C52S 0.368(17) 0.362(17) 0.370(17) 0.004(11) 0.054(11) -0.004(11)
C53S 0.367(17) 0.362(17) 0.371(17) -0.003(11) 0.046(11) -0.006(11)
O1W 0.035(9) 0.106(15) 0.053(10) 0.034(10) -0.010(7) -0.037(9)
O2W 0.102(17) 0.100(17) 0.099(17) 0.008(10) -0.001(10) -0.007(10)
O3W 0.065(13) 0.058(12) 0.083(13) 0.000(9) 0.020(9) -0.004(9)

loop_
_atom_type_symbol
_atom_type_description
_atom_type_scat_dispersion_real
_atom_type_scat_dispersion_imag
_atom_type_scat_source
C C 0.0033 0.0016 'International Tables Vol C Tables 4.2.6.8 and 6.1.1.4'
H H 0.0000 0.0000 'International Tables Vol C Tables 4.2.6.8 and 6.1.1.4'
N N 0.0061 0.0033 'International Tables Vol C Tables 4.2.6.8 and 6.1.1.4'
O O 0.0106 0.0060 'International Tables Vol C Tables 4.2.6.8 and 6.1.1.4'
Zn Zn 0.2839 1.4301 'International Tables Vol C Tables 4.2.6.8 and 6.1.1.4'

loop_
_geom_angle_atom_site_label_1
_geom_angle_atom_site_label_2
_geom_angle_atom_site_label_3
_geom_angle
_geom_angle_site_symmetry_1
_geom_angle_site_symmetry_3
_geom_angle_publ_flag
N11 Zn1 Zn2 173.64(18) . . ?
O12 Zn1 Zn2 82.46(17) . . ?
O12 Zn1 N11 103.9(2) . . yes
O12 Zn1 O13 159.1(2) . 4_565 yes
O12 Zn1 O22 88.7(3) . . yes
O12 Zn1 O32 87.6(3) . . yes
O13 Zn1 Zn2 76.67(17) 4_565 . ?
O13 Zn1 N11 97.0(2) 4_565 . yes
O13 Zn1 O22 86.9(3) 4_565 . yes
O13 Zn1 O32 89.5(3) 4_565 . yes
O22 Zn1 Zn2 80.44(17) . . ?
O22 Zn1 N11 99.4(2) . . yes
O32 Zn1 Zn2 79.54(19) . . ?
O32 Zn1 N11 100.6(3) . . yes
O32 Zn1 O22 160.0(3) . . yes
N21 Zn2 Zn1 172.6(2) . . ?
N21 Zn2 O11 95.4(2) . . yes
O11 Zn2 Zn1 77.57(16) . . ?
O14 Zn2 Zn1 82.66(18) 4_565 . ?
O14 Zn2 N21 104.3(3) 4_565 . yes
O14 Zn2 O11 160.2(2) 4_565 . yes
O21 Zn2 Zn1 79.16(18) . . ?
O21 Zn2 N21 98.6(3) . . yes
O21 Zn2 O11 87.9(3) . . yes
O21 Zn2 O14 87.5(3) . 4_565 yes
O21 Zn2 O31 159.1(3) . . yes
O31 Zn2 Zn1 79.92(19) . . ?
O31 Zn2 N21 102.1(3) . . yes
O31 Zn2 O11 86.8(3) . . yes
O31 Zn2 O14 90.7(3) . 4_565 yes
O34 Zn3 N12 116.9(4) 3_666 4_566 yes
O34 Zn3 O42 97.4(4) 3_666 . yes
O34 Zn3 O43 120.7(4) 3_666 1_455 yes
O42 Zn3 N12 92.1(3) . 4_566 yes
O43 Zn3 N12 96.7(3) 1_455 4_566 yes
O43 Zn3 O42 130.5(3) 1_455 . yes
N22 Zn4 C212 104.0(5) . 2 ?
N22 Zn4 O23 102.0(5) . 2 yes
N22 Zn4 O24 92.3(4) . 2 yes
N22 Zn4 O1D 172.0(4) . . yes
O23 Zn4 C212 29.8(3) 2 2 ?
O23 Zn4 O24 57.6(4) 2 2 yes
O23 Zn4 O1D 83.9(5) 2 . yes
O24 Zn4 C212 29.0(2) 2 2 ?
O41 Zn4 N22 94.9(3) . . yes
O41 Zn4 C212 110.8(4) . 2 ?
O41 Zn4 O23 139.9(4) . 2 yes
O41 Zn4 O24 85.9(4) . 2 yes
O41 Zn4 O44 124.8(3) . 1_455 yes
O41 Zn4 O1D 83.8(4) . . yes
O44 Zn4 N22 90.4(3) 1_455 . yes
O44 Zn4 C212 120.9(4) 1_455 2 ?
O44 Zn4 O23 91.5(4) 1_455 2 yes
O44 Zn4 O24 148.8(4) 1_455 2 yes
O44 Zn4 O1D 84.0(3) 1_455 . yes
O1D Zn4 C212 83.8(5) . 2 ?
O1D Zn4 O24 95.5(4) . 2 yes
C11 N11 Zn1 108.5(4) . . ?
C11 N11 C12 108.4(7) . . ?
C11 N11 C13 107.8(6) . . ?
C12 N11 Zn1 114.6(5) . . ?
C12 N11 C13 108.2(7) . . ?
C13 N11 Zn1 109.1(5) . . ?
C11 N12 Zn3 110.3(5) . 4_665 ?
C11 N12 C15 107.8(6) . . ?
C14 N12 Zn3 111.8(5) . 4_665 ?
C14 N12 C11 108.2(6) . . ?
C14 N12 C15 107.6(7) . . ?
C15 N12 Zn3 111.0(5) . 4_665 ?
C14 N13 C12 108.7(8) . . ?
C14 N13 C16 108.6(8) . . ?
C16 N13 C12 108.0(9) . . ?
C13 N14 C15 109.1(7) . . ?
C16 N14 C13 108.4(8) . . ?
C16 N14 C15 108.6(8) . . ?
N11 C11 H11A 109.4 . . ?
N11 C11 H11B 109.4 . . ?
N12 C11 N11 111.4(6) . . ?
N12 C11 H11A 109.4 . . ?
N12 C11 H11B 109.4 . . ?
H11A C11 H11B 108.0 . . ?
N11 C12 H12A 109.6 . . ?
N11 C12 H12B 109.6 . . ?
N13 C12 N11 110.1(7) . . ?
N13 C12 H12A 109.6 . . ?
N13 C12 H12B 109.6 . . ?
H12A C12 H12B 108.2 . . ?
N11 C13 H13A 109.3 . . ?
N11 C13 H13B 109.3 . . ?
N14 C13 N11 111.6(7) . . ?
N14 C13 H13A 109.3 . . ?
N14 C13 H13B 109.3 . . ?
H13A C13 H13B 108.0 . . ?
N12 C14 H14A 109.2 . . ?
N12 C14 H14B 109.2 . . ?
N13 C14 N12 112.1(7) . . ?
N13 C14 H14A 109.2 . . ?
N13 C14 H14B 109.2 . . ?
H14A C14 H14B 107.9 . . ?
N12 C15 H15A 109.2 . . ?
N12 C15 H15B 109.2 . . ?
N14 C15 N12 112.2(7) . . ?
N14 C15 H15A 109.2 . . ?
N14 C15 H15B 109.2 . . ?
H15A C15 H15B 107.9 . . ?
N13 C16 H16A 108.9 . . ?
N13 C16 H16B 108.9 . . ?
N14 C16 N13 113.4(8) . . ?
N14 C16 H16A 108.9 . . ?
N14 C16 H16B 108.9 . . ?
H16A C16 H16B 107.7 . . ?
C21 N21 Zn2 107.9(4) . . ?
C21 N21 C23 107.6(7) . . ?
C22 N21 Zn2 109.1(5) . . ?
C22 N21 C21 109.3(6) . . ?
C22 N21 C23 107.6(8) . . ?
C23 N21 Zn2 115.3(5) . . ?
C21 N22 Zn4 109.7(5) . . ?
C21 N22 C24 108.0(6) . . ?
C21 N22 C25 108.9(7) . . ?
C24 N22 Zn4 111.1(5) . . ?
C25 N22 Zn4 109.5(6) . . ?
C25 N22 C24 109.6(8) . . ?
C22 N23 C24 109.7(7) . . ?
C26 N23 C22 109.0(9) . . ?
C26 N23 C24 109.8(9) . . ?
C23 N24 C26 108.1(10) . . ?
C25 N24 C23 109.0(10) . . ?
C25 N24 C26 109.0(10) . . ?
N21 C21 H21A 109.5 . . ?
N21 C21 H21B 109.5 . . ?
N22 C21 N21 110.9(6) . . ?
N22 C21 H21A 109.5 . . ?
N22 C21 H21B 109.5 . . ?
H21A C21 H21B 108.0 . . ?
N21 C22 H22A 109.3 . . ?
N21 C22 H22B 109.3 . . ?
N23 C22 N21 111.7(7) . . ?
N23 C22 H22A 109.3 . . ?
N23 C22 H22B 109.3 . . ?
H22A C22 H22B 107.9 . . ?
N21 C23 H23A 109.5 . . ?
N21 C23 H23B 109.5 . . ?
N24 C23 N21 110.9(8) . . ?
N24 C23 H23A 109.5 . . ?
N24 C23 H23B 109.5 . . ?
H23A C23 H23B 108.0 . . ?
N22 C24 H24A 110.1 . . ?
N22 C24 H24B 110.1 . . ?
N23 C24 N22 108.2(7) . . ?
N23 C24 H24A 110.1 . . ?
N23 C24 H24B 110.1 . . ?
H24A C24 H24B 108.4 . . ?
N22 C25 H25A 109.4 . . ?
N22 C25 H25B 109.4 . . ?
N24 C25 N22 111.2(8) . . ?
N24 C25 H25A 109.4 . . ?
N24 C25 H25B 109.4 . . ?
H25A C25 H25B 108.0 . . ?
N23 C26 N24 111.9(8) . . ?
N23 C26 H26A 109.2 . . ?
N23 C26 H26B 109.2 . . ?
N24 C26 H26A 109.2 . . ?
N24 C26 H26B 109.2 . . ?
H26A C26 H26B 107.9 . . ?
C101 O11 Zn2 127.8(5) . . ?
C101 O12 Zn1 124.1(5) . . ?
O11 C101 O12 125.4(7) . . ?
O11 C101 C102 117.9(7) . . ?
O12 C101 C102 116.7(7) . . ?
C103 C102 C101 120.5(7) . . ?
C103 C102 C111 119.8(7) . . ?
C111 C102 C101 119.6(7) . . ?
C102 C103 H103 119.4 . . ?
C104 C103 C102 121.1(7) . . ?
C104 C103 H103 119.4 . . ?
C103 C104 C105 123.2(8) . . ?
C103 C104 C109 118.7(7) . . ?
C105 C104 C109 118.1(7) . . ?
C104 C105 H105 119.0 . . ?
C106 C105 C104 122.1(8) . . ?
C106 C105 H105 119.0 . . ?
C105 C106 H106 120.0 . . ?
C105 C106 C107 120.1(8) . . ?
C107 C106 H106 120.0 . . ?
C106 C107 C112 119.7(7) . . ?
C108 C107 C106 121.7(8) . . ?
C108 C107 C112 118.6(7) . . ?
C107 C108 H108 120.6 . . ?
C107 C108 C109 118.8(8) . . ?
C109 C108 H108 120.6 . . ?
C104 C109 C108 119.2(7) . . ?
C110 C109 C104 119.3(7) . . ?
C110 C109 C108 121.4(7) . . ?
C109 C110 H110 119.5 . . ?
C111 C110 C109 121.0(8) . . ?
C111 C110 H110 119.5 . . ?
C102 C111 H111 120.0 . . ?
C110 C111 C102 119.9(8) . . ?
C110 C111 H111 120.0 . . ?
O13 C112 C107 117.6(7) . . ?
O14 C112 C107 117.4(7) . . ?
O14 C112 O13 125.0(7) . . ?
C112 O13 Zn1 130.8(5) . 4_666 ?
C112 O14 Zn2 121.6(6) . 4_666 ?
C201 O21 Zn2 128.3(5) . . ?
C201 O22 Zn1 124.4(5) . . ?
O21 C201 C202 117.5(7) . . ?
O22 C201 O21 124.8(8) . . ?
O22 C201 C202 117.7(7) . . ?
C203 C202 C201 119.1(8) . . ?
C211 C202 C201 121.5(8) . . ?
C211 C202 C203 119.1(9) . . ?
C202 C203 H203 119.2 . . ?
C204 C203 C202 121.6(11) . . ?
C204 C203 H203 119.2 . . ?
C203 C204 H204 119.6 . . ?
C203 C204 C205 120.7(11) . . ?
C205 C204 H204 119.6 . . ?
C204 C205 C210 117.4(10) . . ?
C206 C205 C204 122.4(13) . . ?
C206 C205 C210 120.0(13) . . ?
C205 C206 H206 119.3 . . ?
C207 C206 C205 121.4(14) . . ?
C207 C206 H206 119.3 . . ?
C206 C207 C212 118.4(14) . . ?
C208 C207 C206 118.7(12) . . ?
C208 C207 C212 122.6(14) . . ?
C207 C208 H208 118.0 . . ?
C207 C208 C209 124.0(14) . . ?
C209 C208 H208 118.0 . . ?
C208 C209 H209 120.9 . . ?
C208 C209 C210 118.2(14) . . ?
C210 C209 H209 120.9 . . ?
C209 C210 C205 117.5(10) . . ?
C211 C210 C205 120.0(10) . . ?
C211 C210 C209 122.4(11) . . ?
C202 C211 C210 121.0(9) . . ?
C202 C211 H211 119.5 . . ?
C210 C211 H211 119.5 . . ?
C207 C212 Zn4 162.0(12) . 2_545 ?
O23 C212 Zn4 59.2(10) . 2_545 ?
O23 C212 C207 116.0(14) . . ?
O24 C212 Zn4 68.8(9) . 2_545 ?
O24 C212 C207 119.9(13) . . ?
O24 C212 O23 123.9(15) . . ?
C212 O23 Zn4 91.0(11) . 2_545 ?
C212 O24 Zn4 82.2(10) . 2_545 ?
C301 O31 Zn2 125.7(6) . . ?
C301 O32 Zn1 123.7(6) . . ?
O31 C301 C302 116.1(8) . . ?
O32 C301 O31 126.7(9) . . ?
O32 C301 C302 117.2(8) . . ?
C303 C302 C301 120.7(9) . . ?
C303 C302 C311 120.6(9) . . ?
C311 C302 C301 118.7(9) . . ?
C302 C303 H303 119.8 . . ?
C302 C303 C304 120.4(10) . . ?
C304 C303 H303 119.8 . . ?
C303 C304 C305 123.4(10) . . ?
C303 C304 C309 119.7(9) . . ?
C305 C304 C309 116.7(10) . . ?
C304 C305 H305 119.3 . . ?
C306 C305 C304 121.3(11) . . ?
C306 C305 H305 119.3 . . ?
C305 C306 H306 119.4 . . ?
C305 C306 C307 121.2(11) . . ?
C307 C306 H306 119.4 . . ?
C306 C307 C312 123.2(11) . . ?
C308 C307 C306 121.4(11) . . ?
C308 C307 C312 115.1(12) . . ?
C307 C308 H308 120.7 . . ?
C307 C308 C309 118.7(12) . . ?
C309 C308 H308 120.7 . . ?
C304 C309 C308 120.7(11) . . ?
C310 C309 C304 118.2(10) . . ?
C310 C309 C308 121.1(12) . . ?
C309 C310 H310 119.3 . . ?
C311 C310 C309 121.5(13) . . ?
C311 C310 H310 119.3 . . ?
C302 C311 H311 120.2 . . ?
C310 C311 C302 119.6(12) . . ?
C310 C311 H311 120.2 . . ?
O33 C312 C307 121.7(11) . . ?
O33 C312 O34 127.3(12) . . ?
O34 C312 C307 111.0(11) . . ?
C312 O34 Zn3 109.1(9) . 3_666 ?
C401 O41 Zn4 122.5(6) . . ?
C401 O42 Zn3 134.6(6) . . ?
O41 C401 O42 125.3(9) . . ?
O41 C401 C402 115.8(9) . . ?
O42 C401 C402 118.8(9) . . ?
C403 C402 C401 121.3(10) . . ?
C403 C402 C411 120.7(10) . . ?
C411 C402 C401 118.0(11) . . ?
C402 C403 H403 120.0 . . ?
C402 C403 C404 120.0(11) . . ?
C404 C403 H403 120.0 . . ?
C405 C404 C403 119.8(10) . . ?
C405 C404 C409 125.7(11) . . ?
C409 C404 C403 114.5(11) . . ?
C404 C405 H405 120.7 . . ?
C404 C405 C406 118.6(11) . . ?
C406 C405 H405 120.7 . . ?
C405 C406 H406 119.6 . . ?
C405 C406 C407 120.8(12) . . ?
C407 C406 H406 119.6 . . ?
C406 C407 C412 118.1(10) . . ?
C408 C407 C406 119.7(10) . . ?
C408 C407 C412 122.2(10) . . ?
C407 C408 H408 119.4 . . ?
C407 C408 C409 121.3(10) . . ?
C409 C408 H408 119.4 . . ?
C404 C409 C408 113.9(10) . . ?
C410 C409 C404 125.7(11) . . ?
C410 C409 C408 120.3(9) . . ?
C409 C410 H410 120.7 . . ?
C411 C410 C409 118.6(11) . . ?
C411 C410 H410 120.7 . . ?
C402 C411 H411 119.8 . . ?
C410 C411 C402 120.4(12) . . ?
C410 C411 H411 119.8 . . ?
O43 C412 C407 116.6(8) . . ?
O44 C412 C407 120.4(9) . . ?
O44 C412 O43 123.0(9) . . ?
C412 O43 Zn3 119.9(6) . 1_655 ?
C412 O44 Zn4 135.6(6) . 1_655 ?
C1D O1D Zn4 113.5(12) . . ?
O1D C1D H1D 120.3 . . ?
O1D C1D N1D 119.4(18) . . ?
N1D C1D H1D 120.3 . . ?
C1D N1D C2D 132.2(17) . . ?
C1D N1D C3D 111.8(16) . . ?
C2D N1D C3D 115.7(15) . . ?
N1D C2D H2D1 109.5 . . ?
N1D C2D H2D2 109.5 . . ?
N1D C2D H2D3 109.5 . . ?
H2D1 C2D H2D2 109.5 . . ?
H2D1 C2D H2D3 109.5 . . ?
H2D2 C2D H2D3 109.5 . . ?
N1D C3D H3D1 109.5 . . ?
N1D C3D H3D2 109.5 . . ?
N1D C3D H3D3 109.5 . . ?
H3D1 C3D H3D2 109.5 . . ?
H3D1 C3D H3D3 109.5 . . ?
H3D2 C3D H3D3 109.5 . . ?
O1S C11S H11S 120.0 . . ?
O1S C11S N1S 120.0(18) . . ?
N1S C11S H11S 120.0 . . ?
C11S N1S C12S 124.8(17) . . ?
C11S N1S C13S 117.0(17) . . ?
C13S N1S C12S 115.8(17) . . ?
N1S C12S H12C 109.5 . . ?
N1S C12S H12D 109.5 . . ?
N1S C12S H12E 109.5 . . ?
H12C C12S H12D 109.5 . . ?
H12C C12S H12E 109.5 . . ?
H12D C12S H12E 109.5 . . ?
N1S C13S H13C 109.5 . . ?
N1S C13S H13D 109.5 . . ?
N1S C13S H13E 109.5 . . ?
H13C C13S H13D 109.5 . . ?
H13C C13S H13E 109.5 . . ?
H13D C13S H13E 109.5 . . ?
O2S C21S H21S 120.5 . . ?
O2S C21S N2S 119(2) . . ?
N2S C21S H21S 120.5 . . ?
C21S N2S C22S 119.7(16) . . ?
C21S N2S C23S 118.5(16) . . ?
C23S N2S C22S 121.8(17) . . ?
N2S C22S H22C 109.5 . . ?
N2S C22S H22D 109.5 . . ?
N2S C22S H22E 109.5 . . ?
H22C C22S H22D 109.5 . . ?
H22C C22S H22E 109.5 . . ?
H22D C22S H22E 109.5 . . ?
N2S C23S H23C 109.5 . . ?
N2S C23S H23D 109.5 . . ?
N2S C23S H23E 109.5 . . ?
H23C C23S H23D 109.5 . . ?
H23C C23S H23E 109.5 . . ?
H23D C23S H23E 109.5 . . ?
O3S C31S H31S 118.4 . . ?
N3S C31S O3S 123(2) . . ?
N3S C31S H31S 118.4 . . ?
C31S N3S C32S 122(2) . . ?
C31S N3S C33S 125(2) . . ?
C32S N3S C33S 113.8(19) . . ?
N3S C32S H32A 109.5 . . ?
N3S C32S H32B 109.5 . . ?
N3S C32S H32C 109.5 . . ?
H32A C32S H32B 109.5 . . ?
H32A C32S H32C 109.5 . . ?
H32B C32S H32C 109.5 . . ?
N3S C33S H33A 109.5 . . ?
N3S C33S H33B 109.5 . . ?
N3S C33S H33C 109.5 . . ?
H33A C33S H33B 109.5 . . ?
H33A C33S H33C 109.5 . . ?
H33B C33S H33C 109.5 . . ?
O4S C41S H41S 115.2 . . ?
O4S C41S N4S 130(3) . . ?
N4S C41S H41S 115.2 . . ?
C41S N4S C42S 123(3) . . ?
C41S N4S C43S 120(3) . . ?
C42S N4S C43S 117(3) . . ?
N4S C42S H42A 109.5 . . ?
N4S C42S H42B 109.5 . . ?
N4S C42S H42C 109.5 . . ?
H42A C42S H42B 109.5 . . ?
H42A C42S H42C 109.5 . . ?
H42B C42S H42C 109.5 . . ?
N4S C43S H43A 109.5 . . ?
N4S C43S H43B 109.5 . . ?
N4S C43S H43C 109.5 . . ?
H43A C43S H43B 109.5 . . ?
H43A C43S H43C 109.5 . . ?
H43B C43S H43C 109.5 . . ?
O5S C51S H51S 119.3 . . ?
O5S C51S N5S 121(6) . . ?
N5S C51S H51S 119.3 . . ?
C51S N5S C52S 108(5) . . ?
C51S N5S C53S 123(6) . . ?
C52S N5S C53S 129(6) . . ?
N5S C52S H52A 109.5 . . ?
N5S C52S H52B 109.5 . . ?
N5S C52S H52C 109.5 . . ?
H52A C52S H52B 109.5 . . ?
H52A C52S H52C 109.5 . . ?
H52B C52S H52C 109.5 . . ?
N5S C53S H53A 109.5 . . ?
N5S C53S H53B 109.5 . . ?
N5S C53S H53C 109.5 . . ?
H53A C53S H53B 109.5 . . ?
H53A C53S H53C 109.5 . . ?
H53B C53S H53C 109.5 . . ?

loop_
_geom_bond_atom_site_label_1
_geom_bond_atom_site_label_2
_geom_bond_distance
_geom_bond_site_symmetry_2
_geom_bond_publ_flag
Zn1 Zn2 2.9246(12) . ?
Zn1 N11 2.067(6) . yes
Zn1 O12 2.006(5) . yes
Zn1 O13 2.024(6) 4_565 yes
Zn1 O22 2.053(6) . yes
Zn1 O32 2.041(6) . yes
Zn2 N21 2.065(6) . yes
Zn2 O11 2.069(6) . yes
Zn2 O14 2.038(6) 4_565 yes
Zn2 O21 2.013(6) . yes
Zn2 O31 2.021(6) . yes
Zn3 N12 2.111(7) 4_566 yes
Zn3 O34 1.899(9) 3_666 yes
Zn3 O42 1.974(6) . yes
Zn3 O43 1.962(6) 1_455 yes
Zn4 N22 2.143(7) . yes
Zn4 C212 2.516(14) 2 ?
Zn4 O23 2.161(16) 2 yes
Zn4 O24 2.367(13) 2 yes
Zn4 O41 1.982(7) . yes
Zn4 O44 1.997(6) 1_455 yes
Zn4 O1D 2.297(11) . yes
N11 C11 1.496(10) . ?
N11 C12 1.504(11) . ?
N11 C13 1.512(11) . ?
N12 Zn3 2.111(7) 4_665 ?
N12 C11 1.484(10) . ?
N12 C14 1.482(12) . ?
N12 C15 1.500(11) . ?
N13 C12 1.482(12) . ?
N13 C14 1.467(13) . ?
N13 C16 1.480(16) . ?
N14 C13 1.450(10) . ?
N14 C15 1.459(11) . ?
N14 C16 1.435(15) . ?
C11 H11A 0.9900 . ?
C11 H11B 0.9900 . ?
C12 H12A 0.9900 . ?
C12 H12B 0.9900 . ?
C13 H13A 0.9900 . ?
C13 H13B 0.9900 . ?
C14 H14A 0.9900 . ?
C14 H14B 0.9900 . ?
C15 H15A 0.9900 . ?
C15 H15B 0.9900 . ?
C16 H16A 0.9900 . ?
C16 H16B 0.9900 . ?
N21 C21 1.485(10) . ?
N21 C22 1.472(11) . ?
N21 C23 1.502(11) . ?
N22 C21 1.474(9) . ?
N22 C24 1.522(11) . ?
N22 C25 1.483(12) . ?
N23 C22 1.448(11) . ?
N23 C24 1.483(12) . ?
N23 C26 1.446(18) . ?
N24 C23 1.469(13) . ?
N24 C25 1.448(15) . ?
N24 C26 1.48(2) . ?
C21 H21A 0.9900 . ?
C21 H21B 0.9900 . ?
C22 H22A 0.9900 . ?
C22 H22B 0.9900 . ?
C23 H23A 0.9900 . ?
C23 H23B 0.9900 . ?
C24 H24A 0.9900 . ?
C24 H24B 0.9900 . ?
C25 H25A 0.9900 . ?
C25 H25B 0.9900 . ?
C26 H26A 0.9900 . ?
C26 H26B 0.9900 . ?
O11 C101 1.261(10) . ?
O12 C101 1.269(10) . ?
C101 C102 1.505(11) . ?
C102 C103 1.386(11) . ?
C102 C111 1.404(12) . ?
C103 H103 0.9500 . ?
C103 C104 1.379(11) . ?
C104 C105 1.406(12) . ?
C104 C109 1.427(11) . ?
C105 H105 0.9500 . ?
C105 C106 1.359(13) . ?
C106 H106 0.9500 . ?
C106 C107 1.407(12) . ?
C107 C108 1.359(11) . ?
C107 C112 1.515(11) . ?
C108 H108 0.9500 . ?
C108 C109 1.458(11) . ?
C109 C110 1.398(12) . ?
C110 H110 0.9500 . ?
C110 C111 1.361(12) . ?
C111 H111 0.9500 . ?
C112 O13 1.268(10) . ?
C112 O14 1.247(10) . ?
O13 Zn1 2.024(6) 4_666 ?
O14 Zn2 2.038(6) 4_666 ?
O21 C201 1.270(10) . ?
O22 C201 1.258(10) . ?
C201 C202 1.492(11) . ?
C202 C203 1.412(14) . ?
C202 C211 1.363(13) . ?
C203 H203 0.9500 . ?
C203 C204 1.349(16) . ?
C204 H204 0.9500 . ?
C204 C205 1.416(18) . ?
C205 C206 1.397(15) . ?
C205 C210 1.433(17) . ?
C206 H206 0.9500 . ?
C206 C207 1.37(2) . ?
C207 C208 1.35(2) . ?
C207 C212 1.511(9) . ?
C208 H208 0.9500 . ?
C208 C209 1.40(2) . ?
C209 H209 0.9500 . ?
C209 C210 1.419(16) . ?
C210 C211 1.391(13) . ?
C211 H211 0.9500 . ?
C212 Zn4 2.516(14) 2_545 ?
C212 O23 1.251(9) . ?
C212 O24 1.230(9) . ?
O23 Zn4 2.161(16) 2_545 ?
O24 Zn4 2.367(13) 2_545 ?
O31 C301 1.256(11) . ?
O32 C301 1.242(11) . ?
C301 C302 1.521(13) . ?
C302 C303 1.373(14) . ?
C302 C311 1.405(16) . ?
C303 H303 0.9500 . ?
C303 C304 1.394(13) . ?
C304 C305 1.415(14) . ?
C304 C309 1.423(16) . ?
C305 H305 0.9500 . ?
C305 C306 1.364(16) . ?
C306 H306 0.9500 . ?
C306 C307 1.380(18) . ?
C307 C308 1.355(18) . ?
C307 C312 1.568(17) . ?
C308 H308 0.9500 . ?
C308 C309 1.438(16) . ?
C309 C310 1.408(18) . ?
C310 H310 0.9500 . ?
C310 C311 1.367(18) . ?
C311 H311 0.9500 . ?
C312 O33 1.187(15) . ?
C312 O34 1.271(15) . ?
O34 Zn3 1.899(9) 3_666 ?
O41 C401 1.243(12) . ?
O42 C401 1.261(11) . ?
C401 C402 1.497(13) . ?
C402 C403 1.353(17) . ?
C402 C411 1.453(16) . ?
C403 H403 0.9500 . ?
C403 C404 1.483(16) . ?
C404 C405 1.344(16) . ?
C404 C409 1.397(13) . ?
C405 H405 0.9500 . ?
C405 C406 1.371(15) . ?
C406 H406 0.9500 . ?
C406 C407 1.450(15) . ?
C407 C408 1.318(16) . ?
C407 C412 1.473(13) . ?
C408 H408 0.9500 . ?
C408 C409 1.503(16) . ?
C409 C410 1.379(16) . ?
C410 H410 0.9500 . ?
C410 C411 1.344(16) . ?
C411 H411 0.9500 . ?
C412 O43 1.266(11) . ?
C412 O44 1.251(10) . ?
O43 Zn3 1.962(6) 1_655 ?
O44 Zn4 1.997(6) 1_655 ?
O1D C1D 1.218(19) . ?
C1D H1D 0.9500 . ?
C1D N1D 1.32(2) . ?
N1D C2D 1.373(16) . ?
N1D C3D 1.431(16) . ?
C2D H2D1 0.9800 . ?
C2D H2D2 0.9800 . ?
C2D H2D3 0.9800 . ?
C3D H3D1 0.9800 . ?
C3D H3D2 0.9800 . ?
C3D H3D3 0.9800 . ?
O1S C11S 1.189(14) . ?
C11S H11S 0.9500 . ?
C11S N1S 1.358(15) . ?
N1S C12S 1.508(16) . ?
N1S C13S 1.49(2) . ?
C12S H12C 0.9800 . ?
C12S H12D 0.9800 . ?
C12S H12E 0.9800 . ?
C13S H13C 0.9800 . ?
C13S H13D 0.9800 . ?
C13S H13E 0.9800 . ?
O2S C21S 1.242(15) . ?
C21S H21S 0.9500 . ?
C21S N2S 1.340(16) . ?
N2S C22S 1.451(15) . ?
N2S C23S 1.433(15) . ?
C22S H22C 0.9800 . ?
C22S H22D 0.9800 . ?
C22S H22E 0.9800 . ?
C23S H23C 0.9800 . ?
C23S H23D 0.9800 . ?
C23S H23E 0.9800 . ?
O3S C31S 1.263(16) . ?
C31S H31S 0.9500 . ?
C31S N3S 1.26(3) . ?
N3S C32S 1.428(16) . ?
N3S C33S 1.435(17) . ?
C32S H32A 0.9800 . ?
C32S H32B 0.9800 . ?
C32S H32C 0.9800 . ?
C33S H33A 0.9800 . ?
C33S H33B 0.9800 . ?
C33S H33C 0.9800 . ?
O4S C41S 1.230(18) . ?
C41S H41S 0.9500 . ?
C41S N4S 1.338(18) . ?
N4S C42S 1.429(18) . ?
N4S C43S 1.440(18) . ?
C42S H42A 0.9800 . ?
C42S H42B 0.9800 . ?
C42S H42C 0.9800 . ?
C43S H43A 0.9800 . ?
C43S H43B 0.9800 . ?
C43S H43C 0.9800 . ?
O5S C51S 1.28(2) . ?
C51S H51S 0.9500 . ?
C51S N5S 1.34(2) . ?
N5S C52S 1.43(2) . ?
N5S C53S 1.44(2) . ?
C52S H52A 0.9800 . ?
C52S H52B 0.9800 . ?
C52S H52C 0.9800 . ?
C53S H53A 0.9800 . ?
C53S H53B 0.9800 . ?
C53S H53C 0.9800 . ?
